data_7203689
loop_
_publ_author_name
'Christophe Stroh'
'Raymond Ziessel'
'Gabriele Raudaschl-Sieber'
'Frank H. K\"ohler'
'Philippe Turek'

_publ_section_title
;
 Intramolecular exchange interactions in non-aromatic
 bis-nitronyl-nitroxides
;
_journal_issue 8
_journal_name_full 'Journal of Materials Chemistry'
_journal_page_first 850
_journal_paper_doi 10.1039/b414284e
_journal_volume 15
_journal_year 2005
_chemical_formula_moiety C22H34N4O4
_chemical_formula_sum 'C22 H34 N4 O4'
_chemical_formula_weight 418.54
_chemical_name_systematic ' ?'
_space_group_IT_number 14
_symmetry_cell_setting monoclinic
_symmetry_space_group_name_Hall '-P 2yn'
_symmetry_space_group_name_H-M 'P 1 21/n 1'
_cell_angle_alpha 90
_cell_angle_beta 99.244(4)
_cell_angle_gamma 90
_cell_formula_units_Z 2
_cell_length_a 7.0087(4)
_cell_length_b 16.270(1)
_cell_length_c 10.3874(5)
_cell_measurement_reflns_used 25
_cell_measurement_temperature 294
_cell_measurement_theta_max 20.5
_cell_measurement_theta_min 18.2
_cell_volume 1169.11(11)
_computing_cell_refinement CAD4_(Enraf-Nonius,_1994)
_computing_data_collection CAD4_(Enraf-Nonius,_1994)
_computing_data_reduction process_MolEN_(Fair,_1990)
_computing_publication_material BTABLE_PTABLE_CIF_IN_MolEN_(Fair,_1990)
_computing_structure_refinement LSFM_MolEN_(Fair,_1990)
_computing_structure_solution Direct_methods_(SIR,_Burla_et_al.,_1989)
_diffrn_ambient_temperature 294
_diffrn_measurement_device_type Enraf_Nonius_CAD4
_diffrn_measurement_method \q/2\q
_diffrn_radiation_monochromator graphite
_diffrn_radiation_source xray_tube
_diffrn_radiation_type Mo-K\a
_diffrn_radiation_wavelength 0.71073
_diffrn_reflns_av_R_equivalents 0.017
_diffrn_reflns_av_sigmaI/netI 0.333
_diffrn_reflns_limit_h_max 8
_diffrn_reflns_limit_h_min -8
_diffrn_reflns_limit_k_max 0
_diffrn_reflns_limit_k_min -20
_diffrn_reflns_limit_l_max 0
_diffrn_reflns_limit_l_min -12
_diffrn_reflns_number 2587
_diffrn_reflns_theta_max 26.29
_diffrn_reflns_theta_min 2.5
_diffrn_standards_decay_% 0
_diffrn_standards_interval_time 120
_diffrn_standards_number 3
_exptl_absorpt_coefficient_mu 0.077
_exptl_absorpt_correction_T_max 1.0000
_exptl_absorpt_correction_T_min 0.9841
_exptl_absorpt_correction_type psi_scans_(North,_Phillips,_Mathews,_1968)
_exptl_crystal_colour 'dark blue'
_exptl_crystal_density_diffrn 1.19
_exptl_crystal_density_method none
_exptl_crystal_description prism
_exptl_crystal_F_000 452
_exptl_crystal_size_max 0.35
_exptl_crystal_size_mid 0.30
_exptl_crystal_size_min 0.30
_refine_diff_density_max 0.324
_refine_diff_density_min -0.293
_refine_ls_abs_structure_details ' ?'
_refine_ls_extinction_method none
_refine_ls_goodness_of_fit_all 1.597
_refine_ls_goodness_of_fit_ref 1.556
_refine_ls_hydrogen_treatment noref
_refine_ls_matrix_type full
_refine_ls_number_constraints 0
_refine_ls_number_parameters 136
_refine_ls_number_reflns 1566
_refine_ls_number_restraints 0
_refine_ls_R_factor_all 0.087
_refine_ls_R_factor_gt 0.048
_refine_ls_shift/esd_mean 0.000
_refine_ls_shift/su_max 0.002
_refine_ls_structure_factor_coef F
_refine_ls_weighting_scheme sigma
_refine_ls_wR_factor_all 0.081
_refine_ls_wR_factor_ref 0.076
_reflns_number_gt 1566
_reflns_number_total 2456
_reflns_threshold_expression >3.0\s(I)
_cod_data_source_file b414284e.txt
_cod_data_source_block ST035
_cod_depositor_comments
;
The following automatic conversions were performed:

'_atom_site_adp_type' tag value 'Uij' was replaced with 'Uani' value
15 times.

Automatic conversion script
Id: cif_fix_values 1646 2011-03-28 12:23:43Z adriana 
;
_cod_original_cell_volume 1169.1(2)
_cod_original_formula_sum C22H34N4O4
_cod_database_code 7203689

loop_
_symmetry_equiv_pos_as_xyz
x,y,z
1/2-x,1/2+y,1/2-z
-x,-y,-z
1/2+x,1/2-y,1/2+z

loop_
_atom_site_label
_atom_site_fract_x
_atom_site_fract_y
_atom_site_fract_z
_atom_site_U_iso_or_equiv
_atom_site_adp_type
_atom_site_calc_flag
_atom_site_calc_attached_atom
_atom_site_type_symbol
C1 1.0005(3) 0.0717(1) 0.7724(2) 0.0341(9) Uani ? ? C
N1 0.9786(3) 0.1541(1) 0.7756(2) 0.0400(9) Uani ? ? N
O1 0.8578(3) 0.1974(1) 0.6987(2) 0.063(1) Uani ? ? O
C2 1.1003(3) 0.1929(1) 0.8929(2) 0.038(1) Uani ? ? C
C3 1.2544(3) 0.1253(1) 0.9289(2) 0.038(1) Uani ? ? C
N2 1.1465(2) 0.0511(1) 0.8694(2) 0.0361(8) Uani ? ? N
O2 1.1981(2) -0.02124(9) 0.9061(2) 0.0528(9) Uani ? ? O
C4 0.9690(4) 0.2052(2) 0.9946(3) 0.056(1) Uani ? ? C
C5 1.1766(4) 0.2752(2) 0.8556(3) 0.056(1) Uani ? ? C
C6 1.3195(4) 0.1115(2) 1.0726(3) 0.058(1) Uani ? ? C
C7 1.4296(4) 0.1337(2) 0.8577(3) 0.068(2) Uani ? ? C
C8 0.8927(3) 0.0148(1) 0.6805(2) 0.037(1) Uani ? ? C
C9 0.9896(4) -0.0643(2) 0.6524(2) 0.050(1) Uani ? ? C
C10 0.7138(3) 0.0367(1) 0.6213(2) 0.038(1) Uani ? ? C
C11 0.5885(3) -0.0124(1) 0.5279(2) 0.041(1) Uani ? ? C
H1 1.0404 0.2296 1.0704 0.0746 Uiso calc C4 H
H2 0.8645 0.2401 0.9603 0.0746 Uiso calc C4 H
H3 0.9200 0.1535 1.0166 0.0746 Uiso calc C4 H
H4 1.2531 0.2992 0.9298 0.0789 Uiso calc C5 H
H5 1.2534 0.2674 0.7891 0.0789 Uiso calc C5 H
H6 1.0712 0.3104 0.8245 0.0789 Uiso calc C5 H
H7 1.3875 0.1586 1.1096 0.0819 Uiso calc C6 H
H8 1.2099 0.1024 1.1140 0.0819 Uiso calc C6 H
H9 1.4021 0.0649 1.0849 0.0819 Uiso calc C6 H
H10 1.5046 0.1799 0.8909 0.0937 Uiso calc C7 H
H11 1.5064 0.0854 0.8712 0.0937 Uiso calc C7 H
H12 1.3860 0.1409 0.7670 0.0937 Uiso calc C7 H
H13 0.9041 -0.0957 0.5912 0.0655 Uiso calc C9 H
H14 1.1038 -0.0524 0.6175 0.0655 Uiso calc C9 H
H15 1.0222 -0.0947 0.7310 0.0655 Uiso calc C9 H
H16 0.6668 0.0888 0.6431 0.0507 Uiso calc C10 H
H17 0.6329 -0.0647 0.5047 0.0545 Uiso calc C11 H

loop_
_atom_site_aniso_label
_atom_site_aniso_U_11
_atom_site_aniso_U_22
_atom_site_aniso_U_33
_atom_site_aniso_U_12
_atom_site_aniso_U_13
_atom_site_aniso_U_23
_atom_site_aniso_type_symbol
C1 0.0337(9) 0.031(1) 0.0380(9) -0.0027(8) -0.0017(8) 0.0014(9) C
N1 0.0464(9) 0.0299(8) 0.046(1) -0.0042(7) -0.0173(8) 0.0039(8) N
O1 0.089(1) 0.0351(8) 0.081(1) 0.0011(8) -0.0510(9) 0.0107(8) O
C2 0.039(1) 0.031(1) 0.044(1) -0.0063(9) -0.0103(9) 0.0014(9) C
C3 0.0341(9) 0.036(1) 0.045(1) -0.0051(8) -0.0069(9) 0.0007(9) C
N2 0.0348(8) 0.0314(8) 0.0432(9) 0.0008(7) -0.0043(7) -0.0003(8) N
O2 0.0611(9) 0.0333(8) 0.072(1) 0.0089(8) -0.0177(9) 0.0044(8) O
C4 0.050(1) 0.049(1) 0.070(2) -0.000(1) 0.001(1) -0.011(1) C
C5 0.071(1) 0.037(1) 0.065(2) -0.018(1) -0.016(1) 0.006(1) C
C6 0.074(2) 0.051(1) 0.053(1) 0.007(1) -0.023(1) -0.002(1) C
C7 0.042(1) 0.075(2) 0.100(2) -0.009(1) 0.014(1) -0.003(2) C
C8 0.041(1) 0.034(1) 0.037(1) -0.0049(9) 0.0029(9) -0.0034(9) C
C9 0.050(1) 0.048(1) 0.051(1) 0.005(1) 0.001(1) -0.011(1) C
C10 0.038(1) 0.037(1) 0.040(1) -0.0051(9) 0.0002(9) -0.0086(9) C
C11 0.042(1) 0.040(1) 0.042(1) -0.005(1) -0.0003(9) -0.0098(9) C

loop_
_atom_type_symbol
_atom_type_description
_atom_type_scat_dispersion_real
_atom_type_scat_dispersion_imag
_atom_type_scat_source
C ? 0.002 0.002 International_Tables_Vol_IV_Table_2.3.1
H ? 0.000 0.000 International_Tables_Vol_IV_Table_2.3.1
N ? 0.004 0.003 International_Tables_Vol_IV_Table_2.3.1
O ? 0.008 0.006 International_Tables_Vol_IV_Table_2.3.1

loop_
_geom_angle_atom_site_label_1
_geom_angle_atom_site_label_2
_geom_angle_atom_site_label_3
_geom_angle
_geom_angle_site_symmetry_1
_geom_angle_site_symmetry_2
_geom_angle_site_symmetry_3
_geom_angle_publ_flag
N1 C1 N2 107.6(1) . . . ?
N1 C1 C8 126.9(1) . . . ?
N2 C1 C8 125.5(1) . . . ?
C1 N1 O1 126.8(1) . . . ?
C1 N1 C2 112.5(1) . . . ?
O1 N1 C2 120.4(1) . . . ?
N1 C2 C3 100.4(1) . . . ?
N1 C2 C4 106.8(1) . . . ?
N1 C2 C5 109.9(1) . . . ?
C3 C2 C4 113.8(1) . . . ?
C3 C2 C5 115.4(1) . . . ?
C4 C2 C5 109.9(1) . . . ?
C2 C3 N2 100.8(1) . . . ?
C2 C3 C6 115.8(1) . . . ?
C2 C3 C7 113.7(1) . . . ?
N2 C3 C6 109.8(1) . . . ?
N2 C3 C7 105.1(1) . . . ?
C6 C3 C7 110.6(1) . . . ?
C1 N2 C3 112.0(1) . . . ?
C1 N2 O2 126.6(1) . . . ?
C3 N2 O2 121.3(1) . . . ?
C1 C8 C9 118.0(1) . . . ?
C1 C8 C10 118.5(1) . . . ?
C9 C8 C10 123.5(1) . . . ?
C8 C10 C11 125.5(1) . . . ?

loop_
_geom_bond_atom_site_label_1
_geom_bond_atom_site_label_2
_geom_bond_distance
_geom_bond_site_symmetry_1
_geom_bond_site_symmetry_2
_geom_bond_publ_flag
C1 N1 1.350(2) . . ?
C1 N2 1.358(2) . . ?
C1 C8 1.452(2) . . ?
N1 O1 1.277(2) . . ?
N1 C2 1.509(2) . . ?
C2 C3 1.544(2) . . ?
C2 C4 1.521(2) . . ?
C2 C5 1.514(2) . . ?
C3 N2 1.504(2) . . ?
C3 C6 1.507(2) . . ?
C3 C7 1.538(2) . . ?
N2 O2 1.272(1) . . ?
C8 C9 1.506(2) . . ?
C8 C10 1.353(2) . . ?
C10 C11 1.441(2) . . ?

loop_
_geom_contact_atom_site_label_1
_geom_contact_atom_site_label_2
_geom_contact_distance
_geom_contact_site_symmetry_1
_geom_contact_site_symmetry_2
_geom_contact_publ_flag
? ? ? ? ? ?
